data_4061949
_journal_name_full Organometallics
_journal_year 2003
_chemical_formula_sum 'C18 H24 O2 P2 Ti'
_chemical_formula_weight 382.21
_space_group_IT_number 15
_symmetry_cell_setting monoclinic
_symmetry_space_group_name_Hall '-C 2yc'
_symmetry_space_group_name_H-M 'C 1 2/c 1'
_cell_angle_alpha 90.00
_cell_angle_beta 102.498(4)
_cell_angle_gamma 90.00
_cell_formula_units_Z 8
_cell_length_a 16.018(3)
_cell_length_b 7.4328(13)
_cell_length_c 32.774(5)
_cell_measurement_temperature 223(2)
_cell_volume 3809.6(11)
_diffrn_ambient_temperature 223(2)
_exptl_crystal_density_diffrn 1.333
_cod_depositor_comments
;
The following automatic conversions were performed:
'_symmetry_cell_setting' value 'Monoclinic' changed to 'monoclinic'
according to '/home/saulius/struct/CIF-dictionaries/cif_core.dic'
dictionary named 'cif_core.dic' version 2.4.1 from 2010-06-29.

Automatic conversion script
Id: cif_fix_enum 1527 2010-12-29 10:47:43Z saulius 
;
_cod_original_sg_symbol_H-M 'C 2/c'
_cod_database_code 4061949

loop_
_symmetry_equiv_pos_as_xyz
'x, y, z'
'-x, y, -z+1/2'
'x+1/2, y+1/2, z'
'-x+1/2, y+1/2, -z+1/2'
'-x, -y, -z'
'x, -y, z-1/2'
'-x+1/2, -y+1/2, -z'
'x+1/2, -y+1/2, z-1/2'

loop_
_atom_site_label
_atom_site_type_symbol
_atom_site_fract_x
_atom_site_fract_y
_atom_site_fract_z
_atom_site_U_iso_or_equiv
_atom_site_adp_type
_atom_site_occupancy
_atom_site_symmetry_multiplicity
_atom_site_calc_flag
_atom_site_refinement_flags
_atom_site_disorder_assembly
_atom_site_disorder_group
Ti1 Ti 0.20412(3) 0.32824(7) 0.121940(15) 0.02231(16) Uani 1 1 d . . .
P1 P 0.21765(5) 0.02023(12) 0.15780(2) 0.0327(2) Uani 1 1 d . . .
C1 C 0.30347(18) 0.1705(5) 0.17624(9) 0.0342(7) Uani 1 1 d . . .
C2 C 0.2781(2) 0.3199(5) 0.19696(9) 0.0386(8) Uani 1 1 d . . .
C3 C 0.1892(2) 0.3204(5) 0.19574(9) 0.0378(8) Uani 1 1 d . . .
C4 C 0.14604(19) 0.1729(5) 0.17407(9) 0.0342(7) Uani 1 1 d . . .
C5 C 0.0522(2) 0.1335(6) 0.17024(12) 0.0545(11) Uani 1 1 d . . .
H5A H 0.0414 0.1085 0.1977 0.082 Uiso 1 1 calc R . .
H5B H 0.0361 0.0298 0.1523 0.082 Uiso 1 1 calc R . .
H5C H 0.0187 0.2369 0.1583 0.082 Uiso 1 1 calc R . .
C6 C 0.1478(3) 0.4564(6) 0.22022(11) 0.0618(12) Uani 1 1 d . . .
H6A H 0.0862 0.4526 0.2104 0.093 Uiso 1 1 calc R . .
H6B H 0.1684 0.5762 0.2160 0.093 Uiso 1 1 calc R . .
H6C H 0.1625 0.4266 0.2497 0.093 Uiso 1 1 calc R . .
C7 C 0.3405(3) 0.4528(7) 0.22271(12) 0.0632(12) Uani 1 1 d . . .
H7A H 0.3498 0.4210 0.2521 0.095 Uiso 1 1 calc R . .
H7B H 0.3169 0.5733 0.2186 0.095 Uiso 1 1 calc R . .
H7C H 0.3944 0.4487 0.2138 0.095 Uiso 1 1 calc R . .
C8 C 0.3956(2) 0.1303(6) 0.17540(12) 0.0528(10) Uani 1 1 d . . .
H8A H 0.4209 0.2343 0.1648 0.079 Uiso 1 1 calc R . .
H8B H 0.3980 0.0279 0.1574 0.079 Uiso 1 1 calc R . .
H8C H 0.4271 0.1031 0.2035 0.079 Uiso 1 1 calc R . .
P2 P 0.17591(5) 0.48945(11) 0.05046(3) 0.0311(2) Uani 1 1 d . . .
C9 C 0.25887(18) 0.3228(4) 0.05867(9) 0.0293(6) Uani 1 1 d . . .
C10 C 0.22684(19) 0.1495(4) 0.06293(8) 0.0277(6) Uani 1 1 d . . .
C11 C 0.13701(18) 0.1472(4) 0.06186(8) 0.0267(6) Uani 1 1 d . . .
C12 C 0.09998(18) 0.3205(4) 0.05677(9) 0.0300(7) Uani 1 1 d . . .
C13 C 0.0048(2) 0.3552(5) 0.04974(11) 0.0428(8) Uani 1 1 d . . .
H13A H -0.0233 0.3112 0.0223 0.064 Uiso 1 1 calc R . .
H13B H -0.0053 0.4834 0.0514 0.064 Uiso 1 1 calc R . .
H13C H -0.0180 0.2933 0.0710 0.064 Uiso 1 1 calc R . .
C14 C 0.0849(2) -0.0221(5) 0.06083(10) 0.0397(8) Uani 1 1 d . . .
H14A H 0.0387 -0.0014 0.0752 0.060 Uiso 1 1 calc R . .
H14B H 0.1211 -0.1185 0.0746 0.060 Uiso 1 1 calc R . .
H14C H 0.0612 -0.0555 0.0320 0.060 Uiso 1 1 calc R . .
C15 C 0.2802(2) -0.0191(5) 0.06407(11) 0.0418(8) Uani 1 1 d . . .
H15A H 0.2862 -0.0483 0.0360 0.063 Uiso 1 1 calc R . .
H15B H 0.2524 -0.1179 0.0752 0.063 Uiso 1 1 calc R . .
H15C H 0.3364 0.0010 0.0818 0.063 Uiso 1 1 calc R . .
C16 C 0.3492(2) 0.3603(5) 0.05400(11) 0.0429(8) Uani 1 1 d . . .
H16A H 0.3894 0.3035 0.0767 0.064 Uiso 1 1 calc R . .
H16B H 0.3590 0.4891 0.0547 0.064 Uiso 1 1 calc R . .
H16C H 0.3570 0.3122 0.0276 0.064 Uiso 1 1 calc R . .
C1" C 0.1166(2) 0.5214(4) 0.12777(9) 0.0339(7) Uani 1 1 d . . .
O1" O 0.06555(16) 0.6269(3) 0.13005(8) 0.0518(7) Uani 1 1 d . . .
C1' C 0.29581(19) 0.5234(4) 0.13021(10) 0.0341(7) Uani 1 1 d . . .
O1' O 0.34787(15) 0.6324(3) 0.13410(8) 0.0498(7) Uani 1 1 d . . .

loop_
_atom_site_aniso_label
_atom_site_aniso_U_11
_atom_site_aniso_U_22
_atom_site_aniso_U_33
_atom_site_aniso_U_23
_atom_site_aniso_U_13
_atom_site_aniso_U_12
Ti1 0.0174(3) 0.0246(3) 0.0256(3) -0.0009(2) 0.00613(19) 0.0000(2)
P1 0.0325(5) 0.0325(5) 0.0332(4) 0.0070(4) 0.0074(3) 0.0017(3)
C1 0.0208(15) 0.050(2) 0.0315(16) 0.0092(15) 0.0055(12) 0.0038(14)
C2 0.0367(18) 0.052(2) 0.0266(16) -0.0039(15) 0.0048(13) -0.0084(16)
C3 0.0371(18) 0.054(2) 0.0234(15) -0.0005(15) 0.0085(13) 0.0104(16)
C4 0.0253(16) 0.049(2) 0.0295(15) 0.0102(15) 0.0094(12) 0.0020(14)
C5 0.0267(18) 0.081(3) 0.057(2) 0.022(2) 0.0130(16) -0.0056(18)
C6 0.064(3) 0.083(3) 0.042(2) -0.007(2) 0.0183(19) 0.027(2)
C7 0.059(3) 0.086(3) 0.039(2) -0.012(2) -0.0030(18) -0.026(2)
C8 0.0274(18) 0.080(3) 0.052(2) 0.013(2) 0.0106(15) 0.0141(18)
P2 0.0332(5) 0.0262(4) 0.0342(4) 0.0058(3) 0.0077(3) 0.0009(3)
C9 0.0262(15) 0.0345(17) 0.0291(15) 0.0004(13) 0.0103(12) -0.0006(13)
C10 0.0307(16) 0.0298(16) 0.0235(14) -0.0017(12) 0.0080(12) 0.0013(12)
C11 0.0258(15) 0.0300(16) 0.0235(14) -0.0015(12) 0.0032(11) -0.0010(12)
C12 0.0262(16) 0.0345(17) 0.0274(15) 0.0019(13) 0.0013(12) 0.0015(13)
C13 0.0267(17) 0.050(2) 0.047(2) 0.0009(17) -0.0015(14) 0.0061(15)
C14 0.041(2) 0.0336(19) 0.0438(19) -0.0030(15) 0.0068(15) -0.0102(14)
C15 0.046(2) 0.038(2) 0.0458(19) 0.0014(16) 0.0207(16) 0.0126(15)
C16 0.0372(19) 0.050(2) 0.047(2) 0.0011(17) 0.0212(15) -0.0039(16)
C1" 0.0304(17) 0.0375(18) 0.0357(17) 0.0004(14) 0.0115(13) -0.0021(14)
O1" 0.0505(16) 0.0421(15) 0.0693(17) 0.0057(13) 0.0270(13) 0.0201(12)
C1' 0.0240(16) 0.0372(19) 0.0401(18) 0.0001(14) 0.0050(13) 0.0017(14)
O1' 0.0350(14) 0.0422(15) 0.0684(17) 0.0017(13) 0.0027(12) -0.0143(11)

loop_
_geom_bond_atom_site_label_1
_geom_bond_atom_site_label_2
_geom_bond_distance
_geom_bond_site_symmetry_2
_geom_bond_publ_flag
Ti1 C1' 2.040(3) . ?
Ti1 C1" 2.044(3) . ?
Ti1 C4 2.410(3) . ?
Ti1 C12 2.410(3) . ?
Ti1 C1 2.418(3) . ?
Ti1 C9 2.420(3) . ?
Ti1 C11 2.435(3) . ?
Ti1 C10 2.438(3) . ?
Ti1 C3 2.482(3) . ?
Ti1 C2 2.489(3) . ?
Ti1 P1 2.5611(10) . ?
Ti1 P2 2.5825(10) . ?
P1 C1 1.773(3) . ?
P1 C4 1.775(3) . ?
C1 C2 1.407(5) . ?
C1 C8 1.512(4) . ?
C2 C3 1.417(4) . ?
C2 C7 1.523(5) . ?
C3 C4 1.404(5) . ?
C3 C6 1.528(5) . ?
C4 C5 1.510(4) . ?
P2 C12 1.791(3) . ?
P2 C9 1.794(3) . ?
C9 C10 1.405(4) . ?
C9 C16 1.513(4) . ?
C10 C11 1.432(4) . ?
C10 C15 1.513(4) . ?
C11 C12 1.413(4) . ?
C11 C14 1.507(4) . ?
C12 C13 1.515(4) . ?
C1" O1" 1.147(4) . ?
C1' O1' 1.150(4) . ?
